data_1573383
_journal_paper_doi 10.1039/D4DT02923B
_chemical_formula_moiety 'C18 H30 Al N O2'
_chemical_formula_sum 'C18 H30 Al N O2'
_chemical_formula_weight 319.41
_space_group_crystal_system orthorhombic
_space_group_IT_number 33
_space_group_name_Hall 'P 2c -2n'
_space_group_name_H-M_alt 'P n a 21'
_atom_sites_solution_hydrogens geom
_atom_sites_solution_primary dual
_audit_creation_date 2020-05-17
_audit_creation_method
;
Olex2 1.3
(compiled Nov 21 2019 18:26:39 for OlexSys, GUI svn.r6003)
;
_audit_update_record
;
2023-03-10 deposited with the CCDC.	2024-11-28 downloaded from the CCDC.
;
_cell_angle_alpha 90
_cell_angle_beta 90
_cell_angle_gamma 90
_cell_formula_units_Z 4
_cell_length_a 19.0286(2)
_cell_length_b 8.45730(10)
_cell_length_c 11.54500(10)
_cell_measurement_reflns_used 48051
_cell_measurement_temperature 113(2)
_cell_measurement_theta_max 26.9930
_cell_measurement_theta_min 2.1400
_cell_volume 1857.94(3)
_computing_cell_refinement 'CrysAlisPro 1.171.41.56a (Rigaku OD, 2020)'
_computing_data_collection 'CrysAlisPro 1.171.41.56a (Rigaku OD, 2020)'
_computing_data_reduction 'CrysAlisPro 1.171.41.56a (Rigaku OD, 2020)'
_computing_molecular_graphics 'Olex2 1.3 (Dolomanov et al., 2009)'
_computing_publication_material 'Olex2 1.3 (Dolomanov et al., 2009)'
_computing_structure_refinement 'XL  (Sheldrick, 2008)'
_computing_structure_solution 'SHELXT  (Sheldrick, 2015)'
_diffrn_ambient_temperature 113(2)
_diffrn_detector 'Hybrid Pixel Array Detector'
_diffrn_detector_area_resol_mean 10.0000
_diffrn_measured_fraction_theta_full 1.000
_diffrn_measured_fraction_theta_max 0.987
_diffrn_measurement_details
;
List of Runs (angles in degrees, time in seconds):

  # Type    Start    End  Width  t~exp~   \w     \q     \k     \f   Frames
#--------------------------------------------------------------------------
  1  \w    -16.00 100.00   0.50   14.81    --   10.60  61.00 140.00  232
  2  \w    -79.00  37.00   0.50   14.81    --   10.60 -61.00   2.00  232
  3  \w   -100.00  15.00   0.50   14.81    --  -10.90 -61.00   2.00  230
  4  \w    -37.00  78.00   0.50   14.81    --  -10.90  61.00 140.00  230
  5  \w    -17.00 100.00   0.50   14.81    --   10.60  82.00 -60.00  234
  6  \w    -79.00  36.00   0.50   14.81    --   10.60 -77.00-120.00  230
  7  \w    -17.00 100.00   0.50   14.81    --   10.60  82.00-180.00  234
  8  \w    -17.00 100.00   0.50   14.81    --   10.60  82.00-120.00  234
  9  \w    -17.00 100.00   0.50   14.81    --   10.60  82.00 -30.00  234
 10  \w   -100.00  17.00   0.50   14.81    --  -10.90 -82.00 -30.00  234
 11  \w   -100.00  17.00   0.50   14.81    --  -10.90 -82.00   0.00  234
 12  \w    -36.00  79.00   0.50   14.81    --  -10.90  77.00-150.00  230
 13  \w    -48.00  79.00   0.50   14.81    --  -10.90  38.00-120.00  254
 14  \w    -36.00  79.00   0.50   14.81    --  -10.90  77.00 150.00  230
 15  \w   -100.00  17.00   0.50   14.81    --  -10.90 -82.00 -60.00  234
 16  \w    -79.00  37.00   0.50   14.81    --   10.60 -79.00 -41.20  232
 17  \w    -79.00  38.00   0.50   14.81    --   10.60 -82.00 -60.00  234
 18  \w    -79.00  38.00   0.50   14.81    --   10.60 -82.00  90.00  234
 19  \w    -79.00  26.00   0.50   14.81    --   10.60 -78.00  44.44  210
 20  \w    -38.00  79.00   0.50   14.81    --  -10.90  82.00   0.00  234
;
_diffrn_measurement_device 'four-circle diffractometer'
_diffrn_measurement_device_type 'XtaLAB Pro II AFC12 (RINC): Kappa single'
_diffrn_measurement_method '\w scans'
_diffrn_orient_matrix_type 'CrysAlisPro convention (1999,Acta A55,543-557)'
_diffrn_orient_matrix_UB_11 -0.0087386000
_diffrn_orient_matrix_UB_12 -0.0377772000
_diffrn_orient_matrix_UB_13 -0.0529226000
_diffrn_orient_matrix_UB_21 -0.0252972000
_diffrn_orient_matrix_UB_22 0.0595810000
_diffrn_orient_matrix_UB_23 -0.0114790000
_diffrn_orient_matrix_UB_31 0.0259474000
_diffrn_orient_matrix_UB_32 0.0453442000
_diffrn_orient_matrix_UB_33 -0.0290204000
_diffrn_radiation_monochromator mirror
_diffrn_radiation_probe x-ray
_diffrn_radiation_type 'Mo K\a'
_diffrn_radiation_wavelength 0.71073
_diffrn_reflns_av_R_equivalents 0.0374
_diffrn_reflns_av_unetI/netI 0.0159
_diffrn_reflns_Laue_measured_fraction_full 1.000
_diffrn_reflns_Laue_measured_fraction_max 0.987
_diffrn_reflns_limit_h_max 23
_diffrn_reflns_limit_h_min -24
_diffrn_reflns_limit_k_max 10
_diffrn_reflns_limit_k_min -10
_diffrn_reflns_limit_l_max 14
_diffrn_reflns_limit_l_min -14
_diffrn_reflns_number 71184
_diffrn_reflns_point_group_measured_fraction_full 1.000
_diffrn_reflns_point_group_measured_fraction_max 0.975
_diffrn_reflns_theta_full 25.242
_diffrn_reflns_theta_max 27.055
_diffrn_reflns_theta_min 2.141
_diffrn_source 'micro-focus sealed X-ray tube'
_diffrn_source_type 'Rigaku (Mo) X-ray Source'
_exptl_absorpt_coefficient_mu 0.116
_exptl_absorpt_correction_T_max 1.00000
_exptl_absorpt_correction_T_min 0.54206
_exptl_absorpt_correction_type multi-scan
_exptl_absorpt_process_details
;
CrysAlisPro 1.171.41.56a (Rigaku Oxford Diffraction, 2020)
Empirical absorption correction using spherical harmonics,
 implemented in SCALE3 ABSPACK scaling algorithm.
;
_exptl_crystal_colour 'clear light colourless'
_exptl_crystal_colour_lustre clear
_exptl_crystal_colour_modifier light
_exptl_crystal_colour_primary colourless
_exptl_crystal_density_diffrn 1.142
_exptl_crystal_description block
_exptl_crystal_F_000 696
_exptl_crystal_size_max 0.25
_exptl_crystal_size_mid 0.2
_exptl_crystal_size_min 0.2
_refine_diff_density_max 0.175
_refine_diff_density_min -0.159
_refine_diff_density_rms 0.030
_refine_ls_abs_structure_details
;
 Flack x determined using 1719 quotients [(I+)-(I-)]/[(I+)+(I-)]
 (Parsons, Flack and Wagner, Acta Cryst. B69 (2013) 249-259).
;
_refine_ls_abs_structure_Flack -0.03(3)
_refine_ls_extinction_method none
_refine_ls_goodness_of_fit_ref 1.049
_refine_ls_hydrogen_treatment constr
_refine_ls_matrix_type full
_refine_ls_number_parameters 205
_refine_ls_number_reflns 3991
_refine_ls_number_restraints 1
_refine_ls_restrained_S_all 1.049
_refine_ls_R_factor_all 0.0273
_refine_ls_R_factor_gt 0.0255
_refine_ls_shift/su_max 0.001
_refine_ls_shift/su_mean 0.000
_refine_ls_structure_factor_coef Fsqd
_refine_ls_weighting_details 'w=1/[\s^2^(Fo^2^)+(0.0370P)^2^+0.2888P] where P=(Fo^2^+2Fc^2^)/3'
_refine_ls_weighting_scheme calc
_refine_ls_wR_factor_gt 0.0657
_refine_ls_wR_factor_ref 0.0665
_reflns_Friedel_coverage 0.882
_reflns_Friedel_fraction_full 1.000
_reflns_Friedel_fraction_max 0.962
_reflns_number_gt 3817
_reflns_number_total 3991
_reflns_threshold_expression 'I > 2\s(I)'
_cod_data_source_file d4dt02923b3.cif
_cod_data_source_block k10905-hyc-d
_cod_database_code 1573383
_shelx_shelxl_version_number 2014/7
_chemical_oxdiff_formula 'C18 H30 N1 O2 Al1'
_shelx_space_group_comment
;
The symmetry employed for this shelxl refinement is uniquely defined
by the following loop, which should always be used as a source of
symmetry information in preference to the above space-group names.
They are only intended as comments.
;
_reflns_odcompleteness_completeness 99.95
_reflns_odcompleteness_iscentric 1
_reflns_odcompleteness_theta 26.32
_olex2_refinement_description
;
1. Fixed Uiso
 At 1.2 times of:
  All C(H) groups, All C(H,H) groups
 At 1.5 times of:
  All C(H,H,H) groups
2.a Secondary CH2 refined with riding coordinates:
 C12(H12A,H12B), C13(H13A,H13B), C14(H14A,H14B), C15(H15A,H15B), C16(H16A,H16B)
2.b Aromatic/amide H refined with riding coordinates:
 C3(H3), C5(H5)
2.c Idealised Me refined as rotating group:
 C8(H8A,H8B,H8C), C9(H9A,H9B,H9C), C10(H10A,H10B,H10C), C11(H11A,H11B,H11C),
 C17(H17A,H17B,H17C), C18(H18A,H18B,H18C)
;
_olex2_submission_special_instructions 'No special instructions were received'
_oxdiff_exptl_absorpt_empirical_details
;
Empirical correction (ABSPACK) includes:
- Absorption correction using spherical harmonics
- Frame scaling
;
_oxdiff_exptl_absorpt_empirical_full_max 1.449
_oxdiff_exptl_absorpt_empirical_full_min 0.657

loop_
_space_group_symop_operation_xyz
'x, y, z'
'-x, -y, z+1/2'
'x+1/2, -y+1/2, z'
'-x+1/2, y+1/2, z+1/2'

loop_
_atom_site_label
_atom_site_type_symbol
_atom_site_fract_x
_atom_site_fract_y
_atom_site_fract_z
_atom_site_U_iso_or_equiv
_atom_site_adp_type
_atom_site_occupancy
_atom_site_site_symmetry_order
_atom_site_calc_flag
_atom_site_refinement_flags_posn
_atom_site_refinement_flags_adp
_atom_site_refinement_flags_occupancy
_atom_site_disorder_assembly
_atom_site_disorder_group
Al1 Al -0.24151(2) -0.40290(6) -0.48492(5) 0.02044(12) Uani 1 1 d . . . . .
O1 O -0.31369(6) -0.48752(15) -0.41266(10) 0.0225(3) Uani 1 1 d . . . . .
O2 O -0.50246(7) -0.93786(16) -0.56505(13) 0.0297(3) Uani 1 1 d . . . . .
N1 N -0.24135(7) -0.55079(16) -0.62176(12) 0.0157(3) Uani 1 1 d . . . . .
C1 C -0.35984(8) -0.59741(19) -0.44988(14) 0.0182(3) Uani 1 1 d . . . . .
C2 C -0.43044(9) -0.6000(2) -0.40781(15) 0.0209(3) Uani 1 1 d . . . . .
C3 C -0.47430(9) -0.7180(2) -0.44970(15) 0.0223(3) Uani 1 1 d . . . . .
H3 H -0.5203 -0.7225 -0.4228 0.027 Uiso 1 1 calc R U . . .
C4 C -0.45235(9) -0.8298(2) -0.53021(15) 0.0216(3) Uani 1 1 d . . . . .
C5 C -0.38425(9) -0.82582(19) -0.57159(14) 0.0197(3) Uani 1 1 d . . . . .
H5 H -0.3692 -0.8998 -0.6257 0.024 Uiso 1 1 calc R U . . .
C6 C -0.33833(8) -0.70954(19) -0.53123(14) 0.0180(3) Uani 1 1 d . . . . .
C7 C -0.45647(10) -0.4755(2) -0.32088(16) 0.0250(4) Uani 1 1 d . . . . .
C8 C -0.45170(11) -0.3106(2) -0.37574(19) 0.0327(4) Uani 1 1 d . . . . .
H8A H -0.4041 -0.2902 -0.3987 0.049 Uiso 1 1 calc R U . . .
H8B H -0.4663 -0.2325 -0.3204 0.049 Uiso 1 1 calc R U . . .
H8C H -0.4818 -0.3059 -0.4424 0.049 Uiso 1 1 calc R U . . .
C9 C -0.41288(10) -0.4822(2) -0.20886(16) 0.0280(4) Uani 1 1 d . . . . .
H9A H -0.3640 -0.4703 -0.2272 0.042 Uiso 1 1 calc R U . . .
H9B H -0.4202 -0.5821 -0.1714 0.042 Uiso 1 1 calc R U . . .
H9C H -0.4272 -0.3983 -0.1580 0.042 Uiso 1 1 calc R U . . .
C10 C -0.53370(10) -0.5021(2) -0.2867(2) 0.0338(5) Uani 1 1 d . . . . .
H10A H -0.5476 -0.4238 -0.2310 0.051 Uiso 1 1 calc R U . . .
H10B H -0.5389 -0.6055 -0.2536 0.051 Uiso 1 1 calc R U . . .
H10C H -0.5629 -0.4936 -0.3543 0.051 Uiso 1 1 calc R U . . .
C11 C -0.48084(10) -1.0539(2) -0.64595(18) 0.0309(4) Uani 1 1 d . . . . .
H11A H -0.5187 -1.1264 -0.6596 0.046 Uiso 1 1 calc R U . . .
H11B H -0.4411 -1.1103 -0.6157 0.046 Uiso 1 1 calc R U . . .
H11C H -0.4680 -1.0035 -0.7174 0.046 Uiso 1 1 calc R U . . .
C12 C -0.26365(8) -0.70807(19) -0.57508(14) 0.0184(3) Uani 1 1 d . . . . .
H12A H -0.2324 -0.7376 -0.5123 0.022 Uiso 1 1 calc R U . . .
H12B H -0.2589 -0.7868 -0.6356 0.022 Uiso 1 1 calc R U . . .
C13 C -0.17160(9) -0.5643(2) -0.68078(15) 0.0200(3) Uani 1 1 d . . . . .
H13A H -0.1698 -0.6572 -0.7300 0.024 Uiso 1 1 calc R U . . .
H13B H -0.1337 -0.5696 -0.6248 0.024 Uiso 1 1 calc R U . . .
C14 C -0.16738(10) -0.4136(2) -0.75195(16) 0.0256(4) Uani 1 1 d . . . . .
H14A H -0.1365 -0.4273 -0.8180 0.031 Uiso 1 1 calc R U . . .
H14B H -0.1504 -0.3261 -0.7054 0.031 Uiso 1 1 calc R U . . .
C15 C -0.24382(10) -0.3852(2) -0.79139(16) 0.0252(4) Uani 1 1 d . . . . .
H15A H -0.2573 -0.2760 -0.7787 0.030 Uiso 1 1 calc R U . . .
H15B H -0.2492 -0.4097 -0.8730 0.030 Uiso 1 1 calc R U . . .
C16 C -0.28880(9) -0.4964(2) -0.71718(14) 0.0218(3) Uani 1 1 d . . . . .
H16A H -0.3292 -0.4410 -0.6860 0.026 Uiso 1 1 calc R U . . .
H16B H -0.3052 -0.5856 -0.7627 0.026 Uiso 1 1 calc R U . . .
C17 C -0.15404(10) -0.4365(3) -0.39964(18) 0.0407(5) Uani 1 1 d . . . . .
H17A H -0.1485 -0.5471 -0.3833 0.061 Uiso 1 1 calc R U . . .
H17B H -0.1555 -0.3783 -0.3283 0.061 Uiso 1 1 calc R U . . .
H17C H -0.1151 -0.4005 -0.4455 0.061 Uiso 1 1 calc R U . . .
C18 C -0.26408(13) -0.1872(2) -0.5358(2) 0.0419(5) Uani 1 1 d . . . . .
H18A H -0.2993 -0.1913 -0.5952 0.063 Uiso 1 1 calc R U . . .
H18B H -0.2225 -0.1377 -0.5659 0.063 Uiso 1 1 calc R U . . .
H18C H -0.2814 -0.1273 -0.4713 0.063 Uiso 1 1 calc R U . . .

loop_
_atom_site_aniso_label
_atom_site_aniso_U_11
_atom_site_aniso_U_22
_atom_site_aniso_U_33
_atom_site_aniso_U_23
_atom_site_aniso_U_13
_atom_site_aniso_U_12
Al1 0.0169(2) 0.0248(2) 0.0196(2) -0.0026(2) 0.0030(2) -0.00325(18)
O1 0.0177(6) 0.0272(6) 0.0224(6) -0.0032(5) 0.0046(5) -0.0033(5)
O2 0.0176(6) 0.0342(7) 0.0373(7) -0.0069(6) 0.0016(5) -0.0078(5)
N1 0.0131(6) 0.0185(6) 0.0154(6) 0.0027(5) 0.0010(5) 0.0005(5)
C1 0.0148(8) 0.0212(8) 0.0185(7) 0.0037(6) 0.0013(6) 0.0001(6)
C2 0.0168(8) 0.0235(8) 0.0224(8) 0.0046(6) 0.0021(6) 0.0025(6)
C3 0.0133(7) 0.0287(9) 0.0250(8) 0.0053(7) 0.0039(6) 0.0005(7)
C4 0.0167(8) 0.0235(8) 0.0248(8) 0.0044(7) -0.0021(6) -0.0041(6)
C5 0.0194(8) 0.0215(8) 0.0182(7) 0.0026(6) 0.0020(6) 0.0010(6)
C6 0.0151(8) 0.0202(8) 0.0187(7) 0.0068(6) 0.0009(6) 0.0007(6)
C7 0.0185(8) 0.0262(9) 0.0304(9) -0.0001(7) 0.0080(7) 0.0025(7)
C8 0.0273(9) 0.0271(9) 0.0437(11) 0.0024(8) 0.0052(8) 0.0056(8)
C9 0.0272(9) 0.0296(9) 0.0272(9) -0.0033(8) 0.0087(8) 0.0009(7)
C10 0.0215(9) 0.0329(10) 0.0470(12) -0.0065(9) 0.0127(9) 0.0013(8)
C11 0.0244(9) 0.0287(9) 0.0398(11) -0.0044(9) -0.0034(8) -0.0056(7)
C12 0.0166(8) 0.0183(8) 0.0203(7) 0.0032(6) 0.0031(6) 0.0018(6)
C13 0.0155(7) 0.0247(8) 0.0199(7) 0.0017(6) 0.0038(6) 0.0007(6)
C14 0.0248(9) 0.0271(9) 0.0248(9) 0.0047(7) 0.0078(7) -0.0038(7)
C15 0.0310(10) 0.0242(9) 0.0205(9) 0.0054(7) 0.0007(7) 0.0008(7)
C16 0.0190(8) 0.0256(8) 0.0207(8) 0.0048(6) -0.0052(7) -0.0006(7)
C17 0.0204(9) 0.0732(16) 0.0285(10) -0.0145(10) -0.0017(8) -0.0021(10)
C18 0.0601(14) 0.0239(10) 0.0416(11) -0.0020(9) 0.0198(11) 0.0001(9)

loop_
_atom_type_symbol
_atom_type_description
_atom_type_scat_dispersion_real
_atom_type_scat_dispersion_imag
_atom_type_scat_source
C C 0.0033 0.0016 'International Tables Vol C Tables 4.2.6.8 and 6.1.1.4'
H H 0.0000 0.0000 'International Tables Vol C Tables 4.2.6.8 and 6.1.1.4'
Al Al 0.0645 0.0514 'International Tables Vol C Tables 4.2.6.8 and 6.1.1.4'
N N 0.0061 0.0033 'International Tables Vol C Tables 4.2.6.8 and 6.1.1.4'
O O 0.0106 0.0060 'International Tables Vol C Tables 4.2.6.8 and 6.1.1.4'

loop_
_geom_angle_atom_site_label_1
_geom_angle_atom_site_label_2
_geom_angle_atom_site_label_3
_geom_angle
_geom_angle_site_symmetry_1
_geom_angle_site_symmetry_3
_geom_angle_publ_flag
O1 Al1 N1 96.92(6) . . ?
O1 Al1 C17 111.53(9) . . ?
O1 Al1 C18 110.43(8) . . ?
C17 Al1 N1 107.66(8) . . ?
C17 Al1 C18 118.16(12) . . ?
C18 Al1 N1 110.01(8) . . ?
C1 O1 Al1 129.61(10) . . ?
C4 O2 C11 116.77(14) . . ?
C12 N1 Al1 105.60(10) . . ?
C12 N1 C16 111.53(12) . . ?
C13 N1 Al1 113.95(10) . . ?
C13 N1 C12 110.34(12) . . ?
C13 N1 C16 102.91(12) . . ?
C16 N1 Al1 112.67(10) . . ?
O1 C1 C2 120.95(15) . . ?
O1 C1 C6 119.44(14) . . ?
C6 C1 C2 119.61(15) . . ?
C1 C2 C7 120.99(15) . . ?
C3 C2 C1 117.25(15) . . ?
C3 C2 C7 121.76(15) . . ?
C2 C3 H3 118.6 . . ?
C2 C3 C4 122.77(15) . . ?
C4 C3 H3 118.6 . . ?
O2 C4 C3 115.94(15) . . ?
O2 C4 C5 124.26(16) . . ?
C5 C4 C3 119.79(16) . . ?
C4 C5 H5 120.4 . . ?
C4 C5 C6 119.26(15) . . ?
C6 C5 H5 120.4 . . ?
C1 C6 C12 119.75(14) . . ?
C5 C6 C1 121.32(15) . . ?
C5 C6 C12 118.91(14) . . ?
C2 C7 C9 110.50(15) . . ?
C2 C7 C10 112.04(15) . . ?
C8 C7 C2 109.52(15) . . ?
C8 C7 C9 110.41(16) . . ?
C8 C7 C10 107.17(15) . . ?
C9 C7 C10 107.13(15) . . ?
C7 C8 H8A 109.5 . . ?
C7 C8 H8B 109.5 . . ?
C7 C8 H8C 109.5 . . ?
H8A C8 H8B 109.5 . . ?
H8A C8 H8C 109.5 . . ?
H8B C8 H8C 109.5 . . ?
C7 C9 H9A 109.5 . . ?
C7 C9 H9B 109.5 . . ?
C7 C9 H9C 109.5 . . ?
H9A C9 H9B 109.5 . . ?
H9A C9 H9C 109.5 . . ?
H9B C9 H9C 109.5 . . ?
C7 C10 H10A 109.5 . . ?
C7 C10 H10B 109.5 . . ?
C7 C10 H10C 109.5 . . ?
H10A C10 H10B 109.5 . . ?
H10A C10 H10C 109.5 . . ?
H10B C10 H10C 109.5 . . ?
O2 C11 H11A 109.5 . . ?
O2 C11 H11B 109.5 . . ?
O2 C11 H11C 109.5 . . ?
H11A C11 H11B 109.5 . . ?
H11A C11 H11C 109.5 . . ?
H11B C11 H11C 109.5 . . ?
N1 C12 C6 113.28(13) . . ?
N1 C12 H12A 108.9 . . ?
N1 C12 H12B 108.9 . . ?
C6 C12 H12A 108.9 . . ?
C6 C12 H12B 108.9 . . ?
H12A C12 H12B 107.7 . . ?
N1 C13 H13A 111.1 . . ?
N1 C13 H13B 111.1 . . ?
N1 C13 C14 103.25(13) . . ?
H13A C13 H13B 109.1 . . ?
C14 C13 H13A 111.1 . . ?
C14 C13 H13B 111.1 . . ?
C13 C14 H14A 111.0 . . ?
C13 C14 H14B 111.0 . . ?
C13 C14 C15 103.92(14) . . ?
H14A C14 H14B 109.0 . . ?
C15 C14 H14A 111.0 . . ?
C15 C14 H14B 111.0 . . ?
C14 C15 H15A 110.7 . . ?
C14 C15 H15B 110.7 . . ?
H15A C15 H15B 108.8 . . ?
C16 C15 C14 105.42(14) . . ?
C16 C15 H15A 110.7 . . ?
C16 C15 H15B 110.7 . . ?
N1 C16 C15 105.24(13) . . ?
N1 C16 H16A 110.7 . . ?
N1 C16 H16B 110.7 . . ?
C15 C16 H16A 110.7 . . ?
C15 C16 H16B 110.7 . . ?
H16A C16 H16B 108.8 . . ?
Al1 C17 H17A 109.5 . . ?
Al1 C17 H17B 109.5 . . ?
Al1 C17 H17C 109.5 . . ?
H17A C17 H17B 109.5 . . ?
H17A C17 H17C 109.5 . . ?
H17B C17 H17C 109.5 . . ?
Al1 C18 H18A 109.5 . . ?
Al1 C18 H18B 109.5 . . ?
Al1 C18 H18C 109.5 . . ?
H18A C18 H18B 109.5 . . ?
H18A C18 H18C 109.5 . . ?
H18B C18 H18C 109.5 . . ?

loop_
_geom_bond_atom_site_label_1
_geom_bond_atom_site_label_2
_geom_bond_distance
_geom_bond_site_symmetry_2
_geom_bond_publ_flag
Al1 O1 1.7591(13) . ?
Al1 N1 2.0149(15) . ?
Al1 C17 1.955(2) . ?
Al1 C18 1.964(2) . ?
O1 C1 1.349(2) . ?
O2 C4 1.381(2) . ?
O2 C11 1.416(2) . ?
N1 C12 1.497(2) . ?
N1 C13 1.496(2) . ?
N1 C16 1.497(2) . ?
C1 C2 1.429(2) . ?
C1 C6 1.396(2) . ?
C2 C3 1.388(3) . ?
C2 C7 1.536(2) . ?
C3 H3 0.9300 . ?
C3 C4 1.390(2) . ?
C4 C5 1.382(2) . ?
C5 H5 0.9300 . ?
C5 C6 1.396(2) . ?
C6 C12 1.509(2) . ?
C7 C8 1.535(3) . ?
C7 C9 1.537(3) . ?
C7 C10 1.538(2) . ?
C8 H8A 0.9600 . ?
C8 H8B 0.9600 . ?
C8 H8C 0.9600 . ?
C9 H9A 0.9600 . ?
C9 H9B 0.9600 . ?
C9 H9C 0.9600 . ?
C10 H10A 0.9600 . ?
C10 H10B 0.9600 . ?
C10 H10C 0.9600 . ?
C11 H11A 0.9600 . ?
C11 H11B 0.9600 . ?
C11 H11C 0.9600 . ?
C12 H12A 0.9700 . ?
C12 H12B 0.9700 . ?
C13 H13A 0.9700 . ?
C13 H13B 0.9700 . ?
C13 C14 1.518(2) . ?
C14 H14A 0.9700 . ?
C14 H14B 0.9700 . ?
C14 C15 1.543(3) . ?
C15 H15A 0.9700 . ?
C15 H15B 0.9700 . ?
C15 C16 1.533(2) . ?
C16 H16A 0.9700 . ?
C16 H16B 0.9700 . ?
C17 H17A 0.9600 . ?
C17 H17B 0.9600 . ?
C17 H17C 0.9600 . ?
C18 H18A 0.9600 . ?
C18 H18B 0.9600 . ?
C18 H18C 0.9600 . ?

loop_
_geom_torsion_atom_site_label_1
_geom_torsion_atom_site_label_2
_geom_torsion_atom_site_label_3
_geom_torsion_atom_site_label_4
_geom_torsion
_geom_torsion_site_symmetry_1
_geom_torsion_site_symmetry_2
_geom_torsion_site_symmetry_3
_geom_torsion_site_symmetry_4
_geom_torsion_publ_flag
Al1 O1 C1 C2 -150.26(13) . . . . ?
Al1 O1 C1 C6 29.3(2) . . . . ?
Al1 N1 C12 C6 65.59(14) . . . . ?
Al1 N1 C13 C14 -77.70(14) . . . . ?
Al1 N1 C16 C15 87.23(14) . . . . ?
O1 C1 C2 C3 -179.36(15) . . . . ?
O1 C1 C2 C7 1.3(2) . . . . ?
O1 C1 C6 C5 179.64(15) . . . . ?
O1 C1 C6 C12 0.9(2) . . . . ?
O2 C4 C5 C6 179.10(15) . . . . ?
N1 Al1 O1 C1 -9.99(15) . . . . ?
N1 C13 C14 C15 -35.53(17) . . . . ?
C1 C2 C3 C4 -0.7(2) . . . . ?
C1 C2 C7 C8 61.8(2) . . . . ?
C1 C2 C7 C9 -60.0(2) . . . . ?
C1 C2 C7 C10 -179.41(16) . . . . ?
C1 C6 C12 N1 -53.5(2) . . . . ?
C2 C1 C6 C5 -0.8(2) . . . . ?
C2 C1 C6 C12 -179.47(14) . . . . ?
C2 C3 C4 O2 -178.86(16) . . . . ?
C2 C3 C4 C5 0.0(3) . . . . ?
C3 C2 C7 C8 -117.46(18) . . . . ?
C3 C2 C7 C9 120.70(18) . . . . ?
C3 C2 C7 C10 1.3(2) . . . . ?
C3 C4 C5 C6 0.3(2) . . . . ?
C4 C5 C6 C1 0.1(2) . . . . ?
C4 C5 C6 C12 178.79(15) . . . . ?
C5 C6 C12 N1 127.77(16) . . . . ?
C6 C1 C2 C3 1.1(2) . . . . ?
C6 C1 C2 C7 -178.25(15) . . . . ?
C7 C2 C3 C4 178.59(15) . . . . ?
C11 O2 C4 C3 -179.23(16) . . . . ?
C11 O2 C4 C5 1.9(2) . . . . ?
C12 N1 C13 C14 163.72(13) . . . . ?
C12 N1 C16 C15 -154.21(13) . . . . ?
C13 N1 C12 C6 -170.85(13) . . . . ?
C13 N1 C16 C15 -35.94(17) . . . . ?
C13 C14 C15 C16 13.31(19) . . . . ?
C14 C15 C16 N1 13.71(18) . . . . ?
C16 N1 C12 C6 -57.12(18) . . . . ?
C16 N1 C13 C14 44.61(16) . . . . ?
C17 Al1 O1 C1 -122.10(15) . . . . ?
C18 Al1 O1 C1 104.41(16) . . . . ?
